data_2223373
loop_
_publ_author_name
'Saeed, Aamer'
'Khera, Rasheed Ahmad'
'Rafique, Hummera'
'Simpson, Jim'
'Stanley, Roderick G.'

_publ_section_title
;
 2,4-Dichloro-<i>N</i>-<i>p</i>-tolylbenzamide
;
_journal_coeditor_code FL2252
_journal_issue 10
_journal_name_full 'Acta Crystallographica Section E'
_journal_page_first o2527
_journal_paper_doi 10.1107/S1600536809034710
_journal_volume 65
_journal_year 2009
_chemical_formula_iupac 'C14 H11 Cl2 N O'
_chemical_formula_moiety 'C14 H11 Cl2 N O'
_chemical_formula_sum 'C14 H11 Cl2 N O'
_chemical_formula_weight 280.14
_chemical_name_systematic
;
2,4-Dichloro-<i>N</i>-<i>p</i>-tolylbenzamide
;
_space_group_IT_number 14
_symmetry_cell_setting monoclinic
_symmetry_space_group_name_Hall '-P 2ybc'
_symmetry_space_group_name_H-M 'P 1 21/c 1'
_atom_sites_solution_hydrogens geom
_atom_sites_solution_primary direct
_atom_sites_solution_secondary difmap
_cell_angle_alpha 90.00
_cell_angle_beta 94.208(9)
_cell_angle_gamma 90.00
_cell_formula_units_Z 4
_cell_length_a 9.0884(18)
_cell_length_b 9.825(2)
_cell_length_c 14.167(3)
_cell_measurement_reflns_used 5859
_cell_measurement_temperature 89(2)
_cell_measurement_theta_max 33.00
_cell_measurement_theta_min 2.52
_cell_volume 1261.6(4)
_computing_cell_refinement 'APEX2 and SAINT (Bruker, 2006)'
_computing_data_collection 'APEX2 (Bruker, 2006)'
_computing_data_reduction 'SAINT (Bruker, 2006)'
_computing_molecular_graphics
;
SHELXTL (Sheldrick, 2008) and Mercury (Macrae <i>et al.</i>,
2006)
;
_computing_publication_material
;
SHELXL97 (Sheldrick, 2008), enCIFer (Allen <i>et al.</i>,
2004), PLATON (Spek, 2009)
and publCIF (Westrip, 2009)
;
_computing_structure_refinement
;
SHELXL97 (Sheldrick, 2008) and TITAN2000 (Hunter & Simpson,
1999)
;
_computing_structure_solution 'SHELXS97 (Sheldrick, 2008)'
_diffrn_ambient_temperature 89(2)
_diffrn_measured_fraction_theta_full 0.989
_diffrn_measured_fraction_theta_max 0.929
_diffrn_measurement_device_type 'Bruker APEXII CCD'
_diffrn_measurement_method \w
_diffrn_radiation_monochromator graphite
_diffrn_radiation_source 'fine-focus sealed tube'
_diffrn_radiation_type MoK\a
_diffrn_radiation_wavelength 0.71073
_diffrn_reflns_av_R_equivalents 0.0440
_diffrn_reflns_av_sigmaI/netI 0.0411
_diffrn_reflns_limit_h_max 13
_diffrn_reflns_limit_h_min -13
_diffrn_reflns_limit_k_max 13
_diffrn_reflns_limit_k_min -14
_diffrn_reflns_limit_l_max 21
_diffrn_reflns_limit_l_min -21
_diffrn_reflns_number 20982
_diffrn_reflns_theta_full 31.50
_diffrn_reflns_theta_max 33.12
_diffrn_reflns_theta_min 2.88
_diffrn_standards_number 0
_exptl_absorpt_coefficient_mu 0.500
_exptl_absorpt_correction_T_max 0.970
_exptl_absorpt_correction_T_min 0.753
_exptl_absorpt_correction_type multi-scan
_exptl_absorpt_process_details '(SADABS; Bruker, 2006)'
_exptl_crystal_colour colourless
_exptl_crystal_density_diffrn 1.475
_exptl_crystal_density_method 'not measured'
_exptl_crystal_description 'irregular fragment'
_exptl_crystal_F_000 576
_exptl_crystal_size_max 0.33
_exptl_crystal_size_mid 0.26
_exptl_crystal_size_min 0.06
_refine_diff_density_max 0.569
_refine_diff_density_min -0.485
_refine_ls_extinction_method none
_refine_ls_goodness_of_fit_ref 1.149
_refine_ls_hydrogen_treatment mixed
_refine_ls_matrix_type full
_refine_ls_number_parameters 167
_refine_ls_number_reflns 4465
_refine_ls_number_restraints 0
_refine_ls_restrained_S_all 1.149
_refine_ls_R_factor_all 0.0600
_refine_ls_R_factor_gt 0.0411
_refine_ls_shift/su_max 0.001
_refine_ls_shift/su_mean 0.000
_refine_ls_structure_factor_coef Fsqd
_refine_ls_weighting_details 'calc w=1/[\s^2^(Fo^2^)+(0.0688P)^2^+0.2064P] where P=(Fo^2^+2Fc^2^)/3'
_refine_ls_weighting_scheme calc
_refine_ls_wR_factor_gt 0.1146
_refine_ls_wR_factor_ref 0.1319
_reflns_number_gt 3463
_reflns_number_total 4465
_reflns_threshold_expression I>2\s(I)
_cod_data_source_file fl2252.cif
_cod_data_source_block I
_cod_original_sg_symbol_H-M 'P 21/c'
_cod_database_code 2223373
_cod_database_fobs_code 2223373

loop_
_symmetry_equiv_pos_as_xyz
'x, y, z'
'-x, y+1/2, -z+1/2'
'-x, -y, -z'
'x, -y-1/2, z-1/2'

loop_
_atom_site_type_symbol
_atom_site_label
_atom_site_fract_x
_atom_site_fract_y
_atom_site_fract_z
_atom_site_U_iso_or_equiv
_atom_site_adp_type
_atom_site_calc_flag
_atom_site_refinement_flags
_atom_site_occupancy
_atom_site_disorder_assembly
_atom_site_disorder_group
C C1 0.52742(16) 0.71474(14) 0.71812(10) 0.0111(3) Uani d . 1 . .
C C2 0.43510(16) 0.67111(13) 0.63071(10) 0.0105(3) Uani d . 1 . .
C C3 0.29263(16) 0.61878(14) 0.63334(10) 0.0121(3) Uani d . 1 . .
C C4 0.21096(16) 0.57806(14) 0.55106(10) 0.0126(3) Uani d . 1 . .
H H4 0.1147 0.5414 0.5539 0.015 Uiso calc R 1 . .
C C5 0.27317(16) 0.59219(14) 0.46479(10) 0.0125(3) Uani d . 1 . .
C C6 0.41328(16) 0.64737(14) 0.45883(10) 0.0130(3) Uani d . 1 . .
H H6 0.4536 0.6584 0.3993 0.016 Uiso calc R 1 . .
C C7 0.49281(16) 0.68595(14) 0.54224(11) 0.0125(3) Uani d . 1 . .
H H7 0.5887 0.7233 0.5391 0.015 Uiso calc R 1 . .
C C8 0.66786(16) 0.62192(14) 0.86070(10) 0.0109(3) Uani d . 1 . .
C C9 0.77909(17) 0.71922(15) 0.87165(11) 0.0141(3) Uani d . 1 . .
H H9 0.7902 0.7855 0.8239 0.017 Uiso calc R 1 . .
C C10 0.87396(17) 0.71820(15) 0.95361(11) 0.0153(3) Uani d . 1 . .
H H10 0.9498 0.7847 0.9607 0.018 Uiso calc R 1 . .
C C11 0.86130(16) 0.62256(14) 1.02572(11) 0.0131(3) Uani d . 1 . .
C C12 0.74965(17) 0.52520(15) 1.01274(11) 0.0142(3) Uani d . 1 . .
H H12 0.7388 0.4585 1.0603 0.017 Uiso calc R 1 . .
C C13 0.65393(16) 0.52412(14) 0.93137(10) 0.0123(3) Uani d . 1 . .
H H13 0.5789 0.4568 0.9238 0.015 Uiso calc R 1 . .
C C14 0.96308(18) 0.62590(17) 1.11523(11) 0.0184(3) Uani d . 1 . .
H H14A 0.9120 0.6683 1.1662 0.028 Uiso calc R 1 . .
H H14B 1.0515 0.6788 1.1040 0.028 Uiso calc R 1 . .
H H14C 0.9916 0.5328 1.1334 0.028 Uiso calc R 1 . .
N N1 0.56897(14) 0.61267(12) 0.77821(9) 0.0120(2) Uani d . 1 . .
O O1 0.56444(13) 0.83472(10) 0.72985(8) 0.0168(2) Uani d . 1 . .
Cl Cl1 0.20933(4) 0.60815(4) 0.73967(3) 0.01815(11) Uani d . 1 . .
Cl Cl2 0.17246(4) 0.53821(4) 0.36221(3) 0.01910(11) Uani d . 1 . .
H H1N 0.530(2) 0.534(2) 0.7672(16) 0.023 Uiso d . 1 . .

loop_
_atom_site_aniso_label
_atom_site_aniso_U_11
_atom_site_aniso_U_22
_atom_site_aniso_U_33
_atom_site_aniso_U_12
_atom_site_aniso_U_13
_atom_site_aniso_U_23
C1 0.0116(6) 0.0104(6) 0.0112(6) 0.0005(5) 0.0004(5) 0.0007(5)
C2 0.0122(6) 0.0073(6) 0.0117(6) 0.0008(4) -0.0010(5) 0.0009(4)
C3 0.0135(6) 0.0120(6) 0.0107(6) 0.0020(5) 0.0011(5) 0.0023(5)
C4 0.0108(6) 0.0127(6) 0.0141(7) -0.0008(5) -0.0005(5) 0.0009(5)
C5 0.0145(6) 0.0111(6) 0.0115(6) 0.0015(5) -0.0020(5) -0.0012(5)
C6 0.0154(6) 0.0114(6) 0.0123(6) 0.0003(5) 0.0022(5) 0.0005(5)
C7 0.0127(6) 0.0095(6) 0.0153(7) -0.0011(5) 0.0005(5) 0.0005(5)
C8 0.0121(6) 0.0091(6) 0.0112(6) 0.0016(4) -0.0006(5) -0.0013(4)
C9 0.0154(6) 0.0127(6) 0.0137(6) -0.0026(5) -0.0014(5) 0.0035(5)
C10 0.0141(7) 0.0134(6) 0.0179(7) -0.0031(5) -0.0015(6) 0.0003(5)
C11 0.0117(6) 0.0141(6) 0.0133(6) 0.0011(5) -0.0008(5) -0.0002(5)
C12 0.0166(7) 0.0131(6) 0.0125(6) -0.0014(5) -0.0008(5) 0.0026(5)
C13 0.0130(6) 0.0103(6) 0.0134(6) -0.0019(5) -0.0001(5) 0.0005(5)
C14 0.0182(7) 0.0217(7) 0.0145(7) -0.0031(6) -0.0037(6) 0.0012(6)
N1 0.0154(6) 0.0084(5) 0.0115(6) -0.0014(4) -0.0034(5) 0.0006(4)
O1 0.0210(6) 0.0084(5) 0.0199(5) -0.0009(4) -0.0056(4) 0.0009(4)
Cl1 0.01473(18) 0.0284(2) 0.01157(18) 0.00040(13) 0.00261(13) 0.00371(13)
Cl2 0.01772(19) 0.0254(2) 0.01362(18) -0.00149(13) -0.00263(14) -0.00494(13)

loop_
_atom_type_symbol
_atom_type_description
_atom_type_scat_dispersion_real
_atom_type_scat_dispersion_imag
_atom_type_scat_source
C C 0.0033 0.0016 'International Tables Vol C Tables 4.2.6.8 and 6.1.1.4'
H H 0.0000 0.0000 'International Tables Vol C Tables 4.2.6.8 and 6.1.1.4'
N N 0.0061 0.0033 'International Tables Vol C Tables 4.2.6.8 and 6.1.1.4'
O O 0.0106 0.0060 'International Tables Vol C Tables 4.2.6.8 and 6.1.1.4'
Cl Cl 0.1484 0.1585 'International Tables Vol C Tables 4.2.6.8 and 6.1.1.4'

loop_
_geom_angle_atom_site_label_1
_geom_angle_atom_site_label_2
_geom_angle_atom_site_label_3
_geom_angle_site_symmetry_1
_geom_angle_site_symmetry_3
_geom_angle
_geom_angle_publ_flag
O1 C1 N1 . . 124.29(13) ?
O1 C1 C2 . . 120.84(12) ?
N1 C1 C2 . . 114.82(12) ?
C3 C2 C7 . . 118.10(13) ?
C3 C2 C1 . . 122.99(13) ?
C7 C2 C1 . . 118.90(13) ?
C4 C3 C2 . . 121.42(14) ?
C4 C3 Cl1 . . 117.94(12) ?
C2 C3 Cl1 . . 120.61(11) ?
C5 C4 C3 . . 118.71(14) ?
C5 C4 H4 . . 120.6 ?
C3 C4 H4 . . 120.6 ?
C4 C5 C6 . . 121.66(13) ?
C4 C5 Cl2 . . 118.69(11) ?
C6 C5 Cl2 . . 119.65(12) ?
C7 C6 C5 . . 118.36(14) ?
C7 C6 H6 . . 120.8 ?
C5 C6 H6 . . 120.8 ?
C6 C7 C2 . . 121.72(13) ?
C6 C7 H7 . . 119.1 ?
C2 C7 H7 . . 119.1 ?
C9 C8 C13 . . 119.66(13) ?
C9 C8 N1 . . 123.01(13) ?
C13 C8 N1 . . 117.28(12) ?
C8 C9 C10 . . 119.17(13) ?
C8 C9 H9 . . 120.4 ?
C10 C9 H9 . . 120.4 ?
C9 C10 C11 . . 122.27(14) ?
C9 C10 H10 . . 118.9 ?
C11 C10 H10 . . 118.9 ?
C12 C11 C10 . . 117.50(13) ?
C12 C11 C14 . . 121.22(14) ?
C10 C11 C14 . . 121.27(13) ?
C13 C12 C11 . . 121.19(14) ?
C13 C12 H12 . . 119.4 ?
C11 C12 H12 . . 119.4 ?
C12 C13 C8 . . 120.20(13) ?
C12 C13 H13 . . 119.9 ?
C8 C13 H13 . . 119.9 ?
C11 C14 H14A . . 109.5 ?
C11 C14 H14B . . 109.5 ?
H14A C14 H14B . . 109.5 ?
C11 C14 H14C . . 109.5 ?
H14A C14 H14C . . 109.5 ?
H14B C14 H14C . . 109.5 ?
C1 N1 C8 . . 126.87(12) ?
C1 N1 H1N . . 117.5(14) ?
C8 N1 H1N . . 115.6(14) ?

loop_
_geom_bond_atom_site_label_1
_geom_bond_atom_site_label_2
_geom_bond_site_symmetry_2
_geom_bond_distance
_geom_bond_publ_flag
C1 O1 . 1.2338(17) ?
C1 N1 . 1.3512(18) ?
C1 C2 . 1.5062(19) ?
C2 C3 . 1.396(2) ?
C2 C7 . 1.401(2) ?
C3 C4 . 1.394(2) ?
C3 Cl1 . 1.7379(16) ?
C4 C5 . 1.391(2) ?
C4 H4 . 0.9500 ?
C5 C6 . 1.392(2) ?
C5 Cl2 . 1.7423(15) ?
C6 C7 . 1.392(2) ?
C6 H6 . 0.9500 ?
C7 H7 . 0.9500 ?
C8 C9 . 1.392(2) ?
C8 C13 . 1.400(2) ?
C8 N1 . 1.4240(18) ?
C9 C10 . 1.395(2) ?
C9 H9 . 0.9500 ?
C10 C11 . 1.399(2) ?
C10 H10 . 0.9500 ?
C11 C12 . 1.397(2) ?
C11 C14 . 1.514(2) ?
C12 C13 . 1.392(2) ?
C12 H12 . 0.9500 ?
C13 H13 . 0.9500 ?
C14 H14A . 0.9800 ?
C14 H14B . 0.9800 ?
C14 H14C . 0.9800 ?
N1 H1N . 0.86(2) ?

loop_
_geom_hbond_atom_site_label_D
_geom_hbond_atom_site_label_H
_geom_hbond_atom_site_label_A
_geom_hbond_site_symmetry_A
_geom_hbond_distance_DH
_geom_hbond_distance_HA
_geom_hbond_distance_DA
_geom_hbond_angle_DHA
N1 H1N O1 2_646 0.86(2) 2.14(2) 2.9867(17) 168(2)
C12 H12 Cl1 3_667 0.95 2.91 3.7372(17) 145.8
C6 H6 O1 4_575 0.95 2.67 3.619(2) 174.8
C7 H7 Cg2 4_576 0.95 2.65 3.4865(17) 147

loop_
_geom_torsion_atom_site_label_1
_geom_torsion_atom_site_label_2
_geom_torsion_atom_site_label_3
_geom_torsion_atom_site_label_4
_geom_torsion_site_symmetry_1
_geom_torsion_site_symmetry_2
_geom_torsion_site_symmetry_3
_geom_torsion_site_symmetry_4
_geom_torsion
_geom_torsion_publ_flag
O1 C1 C2 C3 . . . . -115.79(17) ?
N1 C1 C2 C3 . . . . 66.64(18) ?
O1 C1 C2 C7 . . . . 62.85(19) ?
N1 C1 C2 C7 . . . . -114.72(15) ?
C7 C2 C3 C4 . . . . 2.0(2) ?
C1 C2 C3 C4 . . . . -179.31(13) ?
C7 C2 C3 Cl1 . . . . -175.69(10) ?
C1 C2 C3 Cl1 . . . . 2.96(19) ?
C2 C3 C4 C5 . . . . -0.9(2) ?
Cl1 C3 C4 C5 . . . . 176.86(11) ?
C3 C4 C5 C6 . . . . -0.9(2) ?
C3 C4 C5 Cl2 . . . . 178.77(11) ?
C4 C5 C6 C7 . . . . 1.5(2) ?
Cl2 C5 C6 C7 . . . . -178.17(11) ?
C5 C6 C7 C2 . . . . -0.3(2) ?
C3 C2 C7 C6 . . . . -1.4(2) ?
C1 C2 C7 C6 . . . . 179.87(12) ?
C13 C8 C9 C10 . . . . -0.6(2) ?
N1 C8 C9 C10 . . . . -178.01(14) ?
C8 C9 C10 C11 . . . . -0.1(2) ?
C9 C10 C11 C12 . . . . 0.6(2) ?
C9 C10 C11 C14 . . . . -178.33(15) ?
C10 C11 C12 C13 . . . . -0.5(2) ?
C14 C11 C12 C13 . . . . 178.50(14) ?
C11 C12 C13 C8 . . . . -0.2(2) ?
C9 C8 C13 C12 . . . . 0.8(2) ?
N1 C8 C13 C12 . . . . 178.32(13) ?
O1 C1 N1 C8 . . . . -4.3(2) ?
C2 C1 N1 C8 . . . . 173.21(13) ?
C9 C8 N1 C1 . . . . -26.7(2) ?
C13 C8 N1 C1 . . . . 155.92(15) ?

loop_
_cod_related_entry_id
_cod_related_entry_database
_cod_related_entry_code
1 ChemSpider 307934
